data_7132772
loop_
_publ_author_name
'Wang, Jing'
'Yang, Jin-Hai'
'Chen, Jie'
'Wang, Shuai-Hua'
'Chen, Yong-Jun'
'Xu, Gang'

_publ_section_title
;
 1D Pb halide perovskite-like materials for high performance X-ray
 detection.
;
_journal_issue 24
_journal_name_full 'Chemical communications (Cambridge, England)'
_journal_page_first 3311
_journal_page_last 3314
_journal_paper_doi 10.1039/d4cc00510d
_journal_volume 60
_journal_year 2024
_chemical_formula_moiety 'Cl4 Pb, 2(C6 H7 N O2 S)'
_chemical_formula_sum 'C12 H14 Cl4 N2 O4 Pb S2'
_chemical_formula_weight 663.36
_space_group_crystal_system monoclinic
_space_group_IT_number 14
_space_group_name_Hall '-P 2ybc'
_space_group_name_H-M_alt 'P 1 21/c 1'
_atom_sites_solution_hydrogens geom
_atom_sites_solution_primary iterative
_audit_creation_date 2023-12-20
_audit_creation_method
;
Olex2 1.2
(compiled 2018.05.29 svn.r3508 for OlexSys, GUI svn.r5506)
;
_audit_update_record
;
2024-01-26 deposited with the CCDC.	2024-02-26 downloaded from the CCDC.
;
_cell_angle_alpha 90
_cell_angle_beta 97.504(3)
_cell_angle_gamma 90
_cell_formula_units_Z 2
_cell_length_a 4.3263(3)
_cell_length_b 18.5138(16)
_cell_length_c 12.3948(13)
_cell_measurement_reflns_used 16673
_cell_measurement_temperature 265(2)
_cell_measurement_theta_max 27.721
_cell_measurement_theta_min 3.494
_cell_volume 984.27(15)
_computing_molecular_graphics 'Olex2 (Dolomanov et al., 2009)'
_computing_publication_material 'Olex2 (Dolomanov et al., 2009)'
_computing_structure_refinement 'ShelXL (Sheldrick, 2015)'
_computing_structure_solution 'olex2.solve (Bourhis et al., 2015)'
_diffrn_ambient_temperature 265.61
_diffrn_measured_fraction_theta_full 0.998
_diffrn_measured_fraction_theta_max 0.988
_diffrn_measurement_device_type 'Bruker D8 Venture'
_diffrn_radiation_type MoK\a
_diffrn_radiation_wavelength 0.71073
_diffrn_reflns_av_R_equivalents 0.0626
_diffrn_reflns_av_unetI/netI 0.0336
_diffrn_reflns_Laue_measured_fraction_full 0.998
_diffrn_reflns_Laue_measured_fraction_max 0.988
_diffrn_reflns_limit_h_max 5
_diffrn_reflns_limit_h_min -5
_diffrn_reflns_limit_k_max 24
_diffrn_reflns_limit_k_min -24
_diffrn_reflns_limit_l_max 16
_diffrn_reflns_limit_l_min -16
_diffrn_reflns_number 16673
_diffrn_reflns_point_group_measured_fraction_full 0.998
_diffrn_reflns_point_group_measured_fraction_max 0.988
_diffrn_reflns_theta_full 25.242
_diffrn_reflns_theta_max 27.721
_diffrn_reflns_theta_min 3.494
_exptl_absorpt_coefficient_mu 9.345
_exptl_crystal_colour 'clear light colourless'
_exptl_crystal_colour_lustre clear
_exptl_crystal_colour_modifier light
_exptl_crystal_colour_primary colourless
_exptl_crystal_density_diffrn 2.238
_exptl_crystal_description prism
_exptl_crystal_F_000 628
_refine_diff_density_max 0.539
_refine_diff_density_min -0.700
_refine_diff_density_rms 0.129
_refine_ls_extinction_method none
_refine_ls_goodness_of_fit_ref 1.083
_refine_ls_hydrogen_treatment constr
_refine_ls_matrix_type full
_refine_ls_number_parameters 117
_refine_ls_number_reflns 2294
_refine_ls_number_restraints 0
_refine_ls_restrained_S_all 1.083
_refine_ls_R_factor_all 0.0396
_refine_ls_R_factor_gt 0.0246
_refine_ls_shift/su_max 0.000
_refine_ls_shift/su_mean 0.000
_refine_ls_structure_factor_coef Fsqd
_refine_ls_weighting_details 'w=1/[\s^2^(Fo^2^)+(0.0183P)^2^+0.9881P] where P=(Fo^2^+2Fc^2^)/3'
_refine_ls_weighting_scheme calc
_refine_ls_wR_factor_gt 0.0515
_refine_ls_wR_factor_ref 0.0581
_reflns_Friedel_coverage 0.000
_reflns_number_gt 1791
_reflns_number_total 2294
_reflns_threshold_expression 'I > 2\s(I)'
_cod_data_source_file d4cc00510d2.cif
_cod_data_source_block mo_wjj212_0m_a
_cod_depositor_comments 'Adding full bibliography for 7132772--7132774.cif.'
_cod_database_code 7132772
_shelx_shelxl_version_number 2018/3
_shelx_space_group_comment
;
The symmetry employed for this shelxl refinement is uniquely defined
by the following loop, which should always be used as a source of
symmetry information in preference to the above space-group names.
They are only intended as comments.
;
_olex2_refinement_description
;
1. Fixed Uiso
 At 1.2 times of:
  All C(H) groups, All N(H,H) groups, All S(H) groups
 At 1.5 times of:
  All O(H) groups
2.a Secondary CH2 refined with riding coordinates:
 N007(H00A,H00B)
2.b Aromatic/amide H refined with riding coordinates:
 C008(H008), C00D(H00D), C00A(H00C)
2.c Idealised tetrahedral OH refined as rotating group:
 S04(H04), O005(H005)
;
_olex2_submission_special_instructions 'No special instructions were received'

loop_
_space_group_symop_operation_xyz
'x, y, z'
'-x, y+1/2, -z+1/2'
'-x, -y, -z'
'x, -y-1/2, z-1/2'

loop_
_atom_site_label
_atom_site_type_symbol
_atom_site_fract_x
_atom_site_fract_y
_atom_site_fract_z
_atom_site_U_iso_or_equiv
_atom_site_adp_type
_atom_site_occupancy
_atom_site_site_symmetry_order
_atom_site_calc_flag
_atom_site_refinement_flags_posn
_atom_site_refinement_flags_adp
_atom_site_refinement_flags_occupancy
_atom_site_disorder_assembly
_atom_site_disorder_group
Pb01 Pb 1.000000 0.500000 0.500000 0.03191(8) Uani 1 2 d S T P . .
Cl02 Cl 1.0028(3) 0.64869(5) 0.56575(10) 0.0394(3) Uani 1 1 d . . . . .
Cl03 Cl 1.4352(3) 0.53387(6) 0.34916(10) 0.0463(3) Uani 1 1 d . . . . .
S04 S 0.7589(3) 0.81809(7) 0.70548(11) 0.0478(3) Uani 1 1 d . . . . .
H04 H 0.822426 0.791142 0.623106 0.057 Uiso 1 1 calc GR . . . .
O005 O 0.0594(9) 0.58959(19) 1.0170(3) 0.0575(10) Uani 1 1 d . . . . .
H005 H -0.023122 0.552083 1.033827 0.086 Uiso 1 1 calc GR . . . .
O006 O 0.2288(11) 0.51567(17) 0.8951(4) 0.0642(12) Uani 1 1 d . . . . .
N007 N 0.6172(8) 0.68402(19) 0.7487(3) 0.0359(8) Uani 1 1 d . . . . .
H00A H 0.533890 0.682776 0.679160 0.043 Uiso 1 1 calc R . . . .
H00B H 0.819409 0.674629 0.749882 0.043 Uiso 1 1 calc R . . . .
C008 C 0.4511(10) 0.7669(2) 0.8730(4) 0.0367(10) Uani 1 1 d . . . . .
H008 H 0.438841 0.813794 0.899065 0.044 Uiso 1 1 calc R . . . .
C009 C 0.5965(10) 0.7535(2) 0.7819(4) 0.0344(10) Uani 1 1 d . . . . .
C00D C 0.4955(10) 0.6279(2) 0.7976(4) 0.0376(10) Uani 1 1 d . . . . .
H00D H 0.513587 0.581355 0.771033 0.045 Uiso 1 1 calc R . . . .
C00B C 0.3448(10) 0.6395(2) 0.8866(4) 0.0341(10) Uani 1 1 d . . . . .
C00C C 0.1989(11) 0.5783(2) 0.9382(4) 0.0407(11) Uani 1 1 d . . . . .
C00A C 0.3246(10) 0.7103(2) 0.9246(4) 0.0355(10) Uani 1 1 d . . . . .
H00C H 0.224793 0.719275 0.985334 0.043 Uiso 1 1 calc R . . . .

loop_
_atom_site_aniso_label
_atom_site_aniso_U_11
_atom_site_aniso_U_22
_atom_site_aniso_U_33
_atom_site_aniso_U_23
_atom_site_aniso_U_13
_atom_site_aniso_U_12
Pb01 0.02875(12) 0.02533(11) 0.04357(15) -0.00355(10) 0.01199(9) 0.00102(9)
Cl02 0.0430(6) 0.0316(5) 0.0457(7) -0.0022(5) 0.0133(5) -0.0012(4)
Cl03 0.0623(8) 0.0311(5) 0.0487(7) -0.0038(5) 0.0189(6) -0.0031(5)
S04 0.0557(8) 0.0397(6) 0.0498(8) 0.0022(6) 0.0139(6) -0.0005(6)
O005 0.079(3) 0.0372(18) 0.063(3) -0.0022(17) 0.035(2) -0.0006(18)
O006 0.095(3) 0.0360(19) 0.069(3) -0.0106(17) 0.035(2) -0.0061(18)
N007 0.0329(19) 0.039(2) 0.034(2) -0.0068(17) -0.0003(16) 0.0046(16)
C008 0.042(2) 0.031(2) 0.036(3) -0.0090(19) 0.002(2) 0.0063(19)
C009 0.034(2) 0.032(2) 0.035(2) -0.0050(18) -0.0030(18) 0.0029(18)
C00D 0.040(2) 0.030(2) 0.042(3) -0.0067(19) 0.002(2) -0.0010(19)
C00B 0.037(2) 0.034(2) 0.031(2) -0.0051(18) 0.0016(19) -0.0006(18)
C00C 0.046(3) 0.035(2) 0.042(3) -0.005(2) 0.007(2) 0.005(2)
C00A 0.041(2) 0.035(2) 0.031(2) -0.0058(19) 0.0081(19) 0.0039(19)

loop_
_atom_type_symbol
_atom_type_description
_atom_type_scat_dispersion_real
_atom_type_scat_dispersion_imag
_atom_type_scat_source
C C 0.0033 0.0016 'International Tables Vol C Tables 4.2.6.8 and 6.1.1.4'
H H 0.0000 0.0000 'International Tables Vol C Tables 4.2.6.8 and 6.1.1.4'
Cl Cl 0.1484 0.1585 'International Tables Vol C Tables 4.2.6.8 and 6.1.1.4'
N N 0.0061 0.0033 'International Tables Vol C Tables 4.2.6.8 and 6.1.1.4'
O O 0.0106 0.0060 'International Tables Vol C Tables 4.2.6.8 and 6.1.1.4'
Pb Pb -3.3944 10.1111 'International Tables Vol C Tables 4.2.6.8 and 6.1.1.4'
S S 0.1246 0.1234 'International Tables Vol C Tables 4.2.6.8 and 6.1.1.4'

loop_
_geom_angle_atom_site_label_1
_geom_angle_atom_site_label_2
_geom_angle_atom_site_label_3
_geom_angle
_geom_angle_site_symmetry_1
_geom_angle_site_symmetry_3
_geom_angle_publ_flag
Cl02 Pb01 Cl02 180.0 3_766 . ?
Cl02 Pb01 Cl03 89.81(3) . . ?
Cl02 Pb01 Cl03 92.96(3) 3_766 1_455 ?
Cl02 Pb01 Cl03 89.81(3) 3_766 3_766 ?
Cl02 Pb01 Cl03 92.96(3) . 3_866 ?
Cl02 Pb01 Cl03 90.19(3) . 3_766 ?
Cl02 Pb01 Cl03 87.04(3) . 1_455 ?
Cl02 Pb01 Cl03 90.19(3) 3_766 . ?
Cl02 Pb01 Cl03 87.04(3) 3_766 3_866 ?
Cl03 Pb01 Cl03 84.27(4) . 3_866 ?
Cl03 Pb01 Cl03 95.73(4) 3_766 3_866 ?
Cl03 Pb01 Cl03 84.27(4) 3_766 1_455 ?
Cl03 Pb01 Cl03 95.73(4) . 1_455 ?
Cl03 Pb01 Cl03 180.00(3) 3_766 . ?
Cl03 Pb01 Cl03 180.0 3_866 1_455 ?
Pb01 Cl03 Pb01 95.72(4) . 1_655 ?
C00D N007 C009 123.4(4) . . ?
C00A C008 C009 119.5(4) . . ?
N007 C009 S04 116.2(3) . . ?
N007 C009 C008 118.2(4) . . ?
C008 C009 S04 125.7(3) . . ?
N007 C00D C00B 119.9(4) . . ?
C00D C00B C00C 120.1(4) . . ?
C00D C00B C00A 118.4(4) . . ?
C00A C00B C00C 121.5(4) . . ?
O005 C00C O006 124.5(5) . . ?
O005 C00C C00B 119.6(4) . . ?
O006 C00C C00B 116.0(4) . . ?
C008 C00A C00B 120.6(4) . . ?

loop_
_geom_bond_atom_site_label_1
_geom_bond_atom_site_label_2
_geom_bond_distance
_geom_bond_site_symmetry_2
_geom_bond_publ_flag
Pb01 Cl02 2.8705(11) 3_766 ?
Pb01 Cl02 2.8705(11) . ?
Pb01 Cl03 2.9438(14) 1_455 ?
Pb01 Cl03 2.9438(14) 3_866 ?
Pb01 Cl03 2.8902(12) 3_766 ?
Pb01 Cl03 2.8902(12) . ?
S04 C009 1.730(5) . ?
O005 C00C 1.232(5) . ?
O006 C00C 1.291(5) . ?
N007 C009 1.358(5) . ?
N007 C00D 1.344(5) . ?
C008 C009 1.384(6) . ?
C008 C00A 1.378(6) . ?
C00D C00B 1.370(6) . ?
C00B C00C 1.481(6) . ?
C00B C00A 1.400(5) . ?
